data_7712640
loop_
_publ_author_name
'Karmakar, Himadri'
'Kumar, Ravi'
'Sharma, Jyoti'
'Bag, Jayanta'
'Pal, Kuntal'
'Panda, Tarun K.'
'Chandrasekhar, Vadapalli'

_publ_section_title
;
 N^N <i>vs.</i> N^E (E = S or Se) coordination behavior of
 imino-phosphanamidinate chalcogenide ligands towards aluminum alkyls:
 efficient hydroboration catalysis of nitriles, alkynes, and alkenes.
;
_journal_name_full 'Dalton transactions (Cambridge, England : 2003)'
_journal_paper_doi 10.1039/d3dt00038a
_journal_year 2023
_chemical_formula_moiety 'C31 H48 Al N4 P Se'
_chemical_formula_sum 'C31 H48 Al N4 P Se'
_chemical_formula_weight 613.64
_space_group_crystal_system monoclinic
_space_group_IT_number 14
_space_group_name_Hall '-P 2ybc'
_space_group_name_H-M_alt 'P 1 21/c 1'
_atom_sites_solution_hydrogens geom
_atom_sites_solution_primary iterative
_audit_creation_date 2023-01-28
_audit_creation_method
;
Olex2 1.3
(compiled 2020.11.12 svn.r5f609507 for OlexSys, GUI svn.r6408)
;
_audit_update_record
;
2023-02-17 deposited with the CCDC.	2023-02-20 downloaded from the CCDC.
;
_cell_angle_alpha 90
_cell_angle_beta 102.702(2)
_cell_angle_gamma 90
_cell_formula_units_Z 4
_cell_length_a 16.5351(4)
_cell_length_b 11.7260(3)
_cell_length_c 17.1772(5)
_cell_measurement_reflns_used 36693
_cell_measurement_temperature 293(2)
_cell_measurement_theta_max 29.116
_cell_measurement_theta_min 2.525
_cell_volume 3248.99(15)
_computing_cell_refinement 'CrysAlisPro 1.171.39.29d (Rigaku OD, 2017)'
_computing_data_collection 'CrysAlisPro 1.171.39.29d (Rigaku OD, 2017)'
_computing_data_reduction 'CrysAlisPro 1.171.39.29d (Rigaku OD, 2017)'
_computing_molecular_graphics 'Olex2 1.3 (Dolomanov et al., 2009)'
_computing_publication_material 'Olex2 1.3 (Dolomanov et al., 2009)'
_computing_structure_refinement 'XL  (Sheldrick, 2008)'
_computing_structure_solution 'olex2.solve 1.3 (Bourhis et al., 2015)'
_diffrn_ambient_temperature 293(2)
_diffrn_measured_fraction_theta_full 0.998
_diffrn_measured_fraction_theta_max 0.881
_diffrn_measurement_device_type 'Enhance (Mo) X-ray Source'
_diffrn_radiation_type MoK\a
_diffrn_radiation_wavelength 0.71073
_diffrn_reflns_av_R_equivalents 0.0545
_diffrn_reflns_av_unetI/netI 0.0423
_diffrn_reflns_Laue_measured_fraction_full 0.998
_diffrn_reflns_Laue_measured_fraction_max 0.881
_diffrn_reflns_limit_h_max 22
_diffrn_reflns_limit_h_min -22
_diffrn_reflns_limit_k_max 15
_diffrn_reflns_limit_k_min -15
_diffrn_reflns_limit_l_max 21
_diffrn_reflns_limit_l_min -23
_diffrn_reflns_number 36691
_diffrn_reflns_point_group_measured_fraction_full 0.998
_diffrn_reflns_point_group_measured_fraction_max 0.881
_diffrn_reflns_theta_full 25.242
_diffrn_reflns_theta_max 29.116
_diffrn_reflns_theta_min 2.987
_exptl_absorpt_coefficient_mu 1.257
_exptl_absorpt_correction_T_max 1.00000
_exptl_absorpt_correction_T_min 0.46369
_exptl_absorpt_correction_type multi-scan
_exptl_absorpt_process_details
;
SADABS-2016/2 (Bruker,2016/2) was used for absorption correction.
;
_exptl_crystal_colour yellow
_exptl_crystal_colour_primary yellow
_exptl_crystal_density_diffrn 1.255
_exptl_crystal_description block
_exptl_crystal_F_000 1296
_exptl_crystal_size_max 0.25
_exptl_crystal_size_mid 0.23
_exptl_crystal_size_min 0.14
_refine_diff_density_max 0.886
_refine_diff_density_min -0.660
_refine_diff_density_rms 0.075
_refine_ls_extinction_method none
_refine_ls_goodness_of_fit_ref 1.100
_refine_ls_hydrogen_treatment constr
_refine_ls_matrix_type full
_refine_ls_number_parameters 355
_refine_ls_number_reflns 7689
_refine_ls_number_restraints 0
_refine_ls_restrained_S_all 1.100
_refine_ls_R_factor_all 0.0451
_refine_ls_R_factor_gt 0.0351
_refine_ls_shift/su_max 0.001
_refine_ls_shift/su_mean 0.000
_refine_ls_structure_factor_coef Fsqd
_refine_ls_weighting_details 'w=1/[\s^2^(Fo^2^)+(0.0481P)^2^+0.6916P] where P=(Fo^2^+2Fc^2^)/3'
_refine_ls_weighting_scheme calc
_refine_ls_wR_factor_gt 0.0884
_refine_ls_wR_factor_ref 0.0916
_reflns_Friedel_coverage 0.000
_reflns_number_gt 6460
_reflns_number_total 7689
_reflns_threshold_expression 'I > 2\s(I)'
_cod_data_source_file d3dt00038a2.cif
_cod_data_source_block aj1845
_cod_database_code 7712640
_shelx_shelxl_version_number 2016/6
_shelx_space_group_comment
;
The symmetry employed for this shelxl refinement is uniquely defined
by the following loop, which should always be used as a source of
symmetry information in preference to the above space-group names.
They are only intended as comments.
;
_olex2_refinement_description
;
1. Fixed Uiso
 At 1.2 times of:
  All C(H) groups
 At 1.5 times of:
  All C(H,H,H) groups
2.a Ternary CH refined with riding coordinates:
 C24(H24), C27(H27)
2.b Aromatic/amide H refined with riding coordinates:
 C2(H2), C3(H3), C13(H13), C14(H14), C15(H15), C16(H16), C17(H17), C20(H20),
 C21(H21), C22(H22)
2.c Idealised Me refined as rotating group:
 C5(H5A,H5B,H5C), C6(H6A,H6B,H6C), C8(H8A,H8B,H8C), C9(H9A,H9B,H9C), C10(H10A,
 H10B,H10C), C11(H11A,H11B,H11C), C25(H25A,H25B,H25C), C26(H26A,H26B,H26C),
 C28(H28A,H28B,H28C), C29(H29A,H29B,H29C), C30(H30A,H30B,H30C), C31(H31A,H31B,
 H31C)
;
_olex2_submission_special_instructions 'No special instructions were received'

loop_
_space_group_symop_operation_xyz
'x, y, z'
'-x, y+1/2, -z+1/2'
'-x, -y, -z'
'x, -y-1/2, z-1/2'

loop_
_atom_site_label
_atom_site_type_symbol
_atom_site_fract_x
_atom_site_fract_y
_atom_site_fract_z
_atom_site_U_iso_or_equiv
_atom_site_adp_type
_atom_site_occupancy
_atom_site_site_symmetry_order
_atom_site_calc_flag
_atom_site_refinement_flags_posn
_atom_site_refinement_flags_adp
_atom_site_refinement_flags_occupancy
_atom_site_disorder_assembly
_atom_site_disorder_group
Al1 Al 0.17300(3) 0.34024(4) 0.13448(3) 0.01510(12) Uani 1 1 d . . . . .
Se Se 0.29874(2) 0.43573(2) 0.11014(2) 0.01646(7) Uani 1 1 d . . . . .
P P 0.26381(3) 0.53094(4) 0.20997(3) 0.01226(10) Uani 1 1 d . . . . .
N1 N 0.19226(9) 0.44134(12) 0.22292(9) 0.0129(3) Uani 1 1 d . . . . .
N2 N 0.32929(9) 0.55773(12) 0.28957(9) 0.0156(3) Uani 1 1 d . . . . .
N3 N 0.46771(9) 0.63537(13) 0.32024(9) 0.0183(3) Uani 1 1 d . . . . .
N4 N 0.37921(9) 0.70434(13) 0.38687(9) 0.0194(3) Uani 1 1 d . . . . .
C1 C 0.38635(10) 0.62849(15) 0.32773(11) 0.0158(4) Uani 1 1 d . . . . .
C2 C 0.50874(12) 0.71703(17) 0.37335(12) 0.0255(4) Uani 1 1 d . . . . .
H2 H 0.563790 0.739062 0.379383 0.031 Uiso 1 1 calc R U . . .
C3 C 0.45545(12) 0.75777(18) 0.41377(12) 0.0257(4) Uani 1 1 d . . . . .
H3 H 0.467043 0.812934 0.453530 0.031 Uiso 1 1 calc R U . . .
C4 C 0.50763(11) 0.56748(17) 0.26512(13) 0.0232(4) Uani 1 1 d . . . . .
C5 C 0.47542(12) 0.61034(19) 0.18044(13) 0.0267(4) Uani 1 1 d . . . . .
H5A H 0.415903 0.610082 0.168304 0.040 Uiso 1 1 calc R U . . .
H5B H 0.495024 0.561428 0.143745 0.040 Uiso 1 1 calc R U . . .
H5C H 0.494971 0.686572 0.175768 0.040 Uiso 1 1 calc R U . . .
C6 C 0.60169(12) 0.5885(2) 0.28741(16) 0.0372(6) Uani 1 1 d . . . . .
H6A H 0.612639 0.667946 0.281132 0.056 Uiso 1 1 calc R U . . .
H6B H 0.628182 0.544224 0.253123 0.056 Uiso 1 1 calc R U . . .
H6C H 0.622980 0.566318 0.341886 0.056 Uiso 1 1 calc R U . . .
C7 C 0.30971(12) 0.73190(18) 0.42822(12) 0.0242(4) Uani 1 1 d . . . . .
C8 C 0.22934(12) 0.66983(19) 0.39222(12) 0.0259(4) Uani 1 1 d . . . . .
H8A H 0.212652 0.687983 0.336476 0.039 Uiso 1 1 calc R U . . .
H8B H 0.186866 0.693320 0.418934 0.039 Uiso 1 1 calc R U . . .
H8C H 0.237841 0.589061 0.398538 0.039 Uiso 1 1 calc R U . . .
C9 C 0.33873(14) 0.6965(2) 0.51506(13) 0.0372(5) Uani 1 1 d . . . . .
H9A H 0.349162 0.615865 0.517956 0.056 Uiso 1 1 calc R U . . .
H9B H 0.296589 0.714543 0.543623 0.056 Uiso 1 1 calc R U . . .
H9C H 0.388751 0.736625 0.538415 0.056 Uiso 1 1 calc R U . . .
C10 C 0.29388(15) 0.86083(19) 0.42096(16) 0.0371(6) Uani 1 1 d . . . . .
H10A H 0.343123 0.900910 0.446694 0.056 Uiso 1 1 calc R U . . .
H10B H 0.249294 0.880413 0.446041 0.056 Uiso 1 1 calc R U . . .
H10C H 0.279326 0.881825 0.365604 0.056 Uiso 1 1 calc R U . . .
C11 C 0.49238(13) 0.44072(17) 0.27641(14) 0.0280(5) Uani 1 1 d . . . . .
H11A H 0.511631 0.420771 0.331599 0.042 Uiso 1 1 calc R U . . .
H11B H 0.521799 0.396637 0.244509 0.042 Uiso 1 1 calc R U . . .
H11C H 0.434116 0.425049 0.260212 0.042 Uiso 1 1 calc R U . . .
C12 C 0.22177(10) 0.66667(15) 0.16638(11) 0.0148(4) Uani 1 1 d . . . . .
C13 C 0.15819(11) 0.66642(16) 0.09717(11) 0.0181(4) Uani 1 1 d . . . . .
H13 H 0.139224 0.597701 0.072883 0.022 Uiso 1 1 calc R U . . .
C14 C 0.12364(11) 0.76820(16) 0.06494(12) 0.0215(4) Uani 1 1 d . . . . .
H14 H 0.081206 0.767440 0.019304 0.026 Uiso 1 1 calc R U . . .
C15 C 0.15183(11) 0.87123(16) 0.10020(12) 0.0218(4) Uani 1 1 d . . . . .
H15 H 0.128014 0.939303 0.078596 0.026 Uiso 1 1 calc R U . . .
C16 C 0.21541(12) 0.87250(16) 0.16752(12) 0.0221(4) Uani 1 1 d . . . . .
H16 H 0.234819 0.941577 0.190929 0.027 Uiso 1 1 calc R U . . .
C17 C 0.25035(11) 0.77091(16) 0.20027(11) 0.0183(4) Uani 1 1 d . . . . .
H17 H 0.293375 0.772489 0.245404 0.022 Uiso 1 1 calc R U . . .
C18 C 0.15553(10) 0.43542(14) 0.29163(11) 0.0143(4) Uani 1 1 d . . . . .
C19 C 0.19496(11) 0.37198(16) 0.35911(11) 0.0176(4) Uani 1 1 d . . . . .
C20 C 0.15769(12) 0.36697(17) 0.42438(12) 0.0234(4) Uani 1 1 d . . . . .
H20 H 0.183533 0.326113 0.469442 0.028 Uiso 1 1 calc R U . . .
C21 C 0.08353(13) 0.42102(17) 0.42385(13) 0.0252(4) Uani 1 1 d . . . . .
H21 H 0.060229 0.417518 0.468381 0.030 Uiso 1 1 calc R U . . .
C22 C 0.04413(11) 0.48032(17) 0.35684(12) 0.0230(4) Uani 1 1 d . . . . .
H22 H -0.006090 0.516203 0.356631 0.028 Uiso 1 1 calc R U . . .
C23 C 0.07788(11) 0.48775(15) 0.28930(11) 0.0171(4) Uani 1 1 d . . . . .
C24 C 0.02912(11) 0.54883(16) 0.21592(12) 0.0207(4) Uani 1 1 d . . . . .
H24 H 0.060299 0.542023 0.173779 0.025 Uiso 1 1 calc R U . . .
C25 C 0.01829(13) 0.67643(17) 0.23113(14) 0.0299(5) Uani 1 1 d . . . . .
H25A H -0.008534 0.685526 0.274954 0.045 Uiso 1 1 calc R U . . .
H25B H -0.015018 0.710921 0.184169 0.045 Uiso 1 1 calc R U . . .
H25C H 0.071656 0.712572 0.243784 0.045 Uiso 1 1 calc R U . . .
C26 C -0.05585(12) 0.49182(18) 0.18578(13) 0.0275(5) Uani 1 1 d . . . . .
H26A H -0.048226 0.411731 0.178315 0.041 Uiso 1 1 calc R U . . .
H26B H -0.082956 0.525638 0.135934 0.041 Uiso 1 1 calc R U . . .
H26C H -0.089360 0.502558 0.224286 0.041 Uiso 1 1 calc R U . . .
C27 C 0.27619(11) 0.30766(17) 0.36431(12) 0.0220(4) Uani 1 1 d . . . . .
H27 H 0.292752 0.316703 0.313271 0.026 Uiso 1 1 calc R U . . .
C28 C 0.26508(14) 0.17996(18) 0.37815(14) 0.0318(5) Uani 1 1 d . . . . .
H28A H 0.254633 0.168485 0.430405 0.048 Uiso 1 1 calc R U . . .
H28B H 0.314576 0.139857 0.373973 0.048 Uiso 1 1 calc R U . . .
H28C H 0.219088 0.151580 0.338740 0.048 Uiso 1 1 calc R U . . .
C29 C 0.34597(13) 0.3544(2) 0.43027(13) 0.0323(5) Uani 1 1 d . . . . .
H29A H 0.354990 0.433336 0.420099 0.048 Uiso 1 1 calc R U . . .
H29B H 0.395916 0.312093 0.431225 0.048 Uiso 1 1 calc R U . . .
H29C H 0.330795 0.346952 0.480863 0.048 Uiso 1 1 calc R U . . .
C30 C 0.18878(12) 0.17782(16) 0.15991(12) 0.0215(4) Uani 1 1 d . . . . .
H30A H 0.232353 0.168656 0.206701 0.032 Uiso 1 1 calc R U . . .
H30B H 0.203447 0.138744 0.115896 0.032 Uiso 1 1 calc R U . . .
H30C H 0.138291 0.146441 0.169616 0.032 Uiso 1 1 calc R U . . .
C31 C 0.07310(12) 0.36592(18) 0.05035(13) 0.0282(5) Uani 1 1 d . . . . .
H31A H 0.025009 0.343884 0.069462 0.042 Uiso 1 1 calc R U . . .
H31B H 0.076250 0.321182 0.004331 0.042 Uiso 1 1 calc R U . . .
H31C H 0.069197 0.445243 0.036135 0.042 Uiso 1 1 calc R U . . .

loop_
_atom_site_aniso_label
_atom_site_aniso_U_11
_atom_site_aniso_U_22
_atom_site_aniso_U_33
_atom_site_aniso_U_23
_atom_site_aniso_U_13
_atom_site_aniso_U_12
Al1 0.0149(2) 0.0109(3) 0.0185(3) -0.0023(2) 0.0014(2) -0.0003(2)
Se 0.01842(10) 0.01507(11) 0.01740(11) -0.00292(7) 0.00720(8) -0.00066(7)
P 0.0128(2) 0.0103(2) 0.0138(2) -0.00057(17) 0.00307(17) -0.00087(16)
N1 0.0144(7) 0.0115(7) 0.0135(7) 0.0008(6) 0.0045(6) -0.0014(5)
N2 0.0167(7) 0.0135(8) 0.0168(8) -0.0024(6) 0.0038(6) -0.0027(6)
N3 0.0141(7) 0.0187(8) 0.0207(8) 0.0005(6) 0.0007(6) -0.0027(6)
N4 0.0204(7) 0.0198(8) 0.0178(8) -0.0041(6) 0.0037(6) -0.0067(6)
C1 0.0171(8) 0.0136(9) 0.0158(9) 0.0021(7) 0.0019(7) -0.0014(7)
C2 0.0210(9) 0.0270(11) 0.0250(11) -0.0023(8) -0.0024(8) -0.0107(8)
C3 0.0254(10) 0.0261(11) 0.0237(11) -0.0076(8) 0.0016(8) -0.0120(8)
C4 0.0148(8) 0.0235(11) 0.0320(12) -0.0008(8) 0.0067(8) 0.0009(7)
C5 0.0267(10) 0.0266(11) 0.0288(11) -0.0015(9) 0.0105(9) -0.0051(9)
C6 0.0170(9) 0.0440(14) 0.0511(15) -0.0046(12) 0.0082(10) 0.0010(9)
C7 0.0270(10) 0.0262(11) 0.0212(10) -0.0091(8) 0.0094(8) -0.0050(8)
C8 0.0257(9) 0.0286(11) 0.0260(11) -0.0094(9) 0.0117(8) -0.0043(9)
C9 0.0395(12) 0.0502(15) 0.0230(11) -0.0087(10) 0.0095(10) -0.0109(11)
C10 0.0425(13) 0.0247(12) 0.0473(15) -0.0143(10) 0.0167(11) -0.0042(10)
C11 0.0234(10) 0.0233(11) 0.0363(13) 0.0015(9) 0.0047(9) 0.0067(8)
C12 0.0159(8) 0.0124(9) 0.0180(9) 0.0016(7) 0.0083(7) -0.0005(7)
C13 0.0192(8) 0.0146(9) 0.0203(9) 0.0005(7) 0.0042(7) -0.0034(7)
C14 0.0165(8) 0.0206(10) 0.0253(10) 0.0052(8) 0.0003(8) -0.0004(7)
C15 0.0221(9) 0.0155(10) 0.0284(11) 0.0064(8) 0.0072(8) 0.0049(7)
C16 0.0265(9) 0.0135(10) 0.0265(11) -0.0021(8) 0.0060(8) -0.0009(7)
C17 0.0194(8) 0.0161(9) 0.0189(9) -0.0004(7) 0.0033(7) -0.0012(7)
C18 0.0154(8) 0.0123(9) 0.0159(9) -0.0026(7) 0.0046(7) -0.0045(6)
C19 0.0191(8) 0.0163(9) 0.0165(9) 0.0008(7) 0.0020(7) -0.0058(7)
C20 0.0289(10) 0.0245(11) 0.0160(9) 0.0031(8) 0.0029(8) -0.0077(8)
C21 0.0302(10) 0.0273(11) 0.0217(11) -0.0046(8) 0.0133(9) -0.0104(8)
C22 0.0204(9) 0.0222(10) 0.0293(11) -0.0040(8) 0.0119(8) -0.0032(8)
C23 0.0174(8) 0.0134(9) 0.0212(10) -0.0018(7) 0.0059(7) -0.0032(7)
C24 0.0184(9) 0.0184(10) 0.0269(11) 0.0024(8) 0.0086(8) 0.0039(7)
C25 0.0282(10) 0.0185(11) 0.0452(13) 0.0042(9) 0.0128(10) 0.0054(8)
C26 0.0207(9) 0.0291(12) 0.0323(12) 0.0021(9) 0.0051(9) 0.0011(8)
C27 0.0226(9) 0.0233(10) 0.0189(10) 0.0075(8) 0.0022(8) 0.0021(8)
C28 0.0398(12) 0.0237(11) 0.0323(12) 0.0109(9) 0.0091(10) 0.0047(9)
C29 0.0262(10) 0.0369(13) 0.0298(12) 0.0101(10) -0.0023(9) -0.0007(9)
C30 0.0236(9) 0.0145(9) 0.0272(11) -0.0018(8) 0.0071(8) -0.0015(7)
C31 0.0254(10) 0.0209(11) 0.0330(12) -0.0094(9) -0.0047(9) 0.0018(8)

loop_
_atom_type_symbol
_atom_type_description
_atom_type_scat_dispersion_real
_atom_type_scat_dispersion_imag
_atom_type_scat_source
C C 0.0033 0.0016 'International Tables Vol C Tables 4.2.6.8 and 6.1.1.4'
H H 0.0000 0.0000 'International Tables Vol C Tables 4.2.6.8 and 6.1.1.4'
Al Al 0.0645 0.0514 'International Tables Vol C Tables 4.2.6.8 and 6.1.1.4'
N N 0.0061 0.0033 'International Tables Vol C Tables 4.2.6.8 and 6.1.1.4'
P P 0.1023 0.0942 'International Tables Vol C Tables 4.2.6.8 and 6.1.1.4'
Se Se -0.0929 2.2259 'International Tables Vol C Tables 4.2.6.8 and 6.1.1.4'

loop_
_geom_angle_atom_site_label_1
_geom_angle_atom_site_label_2
_geom_angle_atom_site_label_3
_geom_angle
_geom_angle_site_symmetry_1
_geom_angle_site_symmetry_3
_geom_angle_publ_flag
Se Al1 P 48.889(14) . . ?
N1 Al1 Se 81.55(5) . . ?
N1 Al1 P 33.32(4) . . ?
N1 Al1 C30 116.02(8) . . ?
N1 Al1 C31 117.35(8) . . ?
C30 Al1 Se 113.69(6) . . ?
C30 Al1 P 129.22(6) . . ?
C30 Al1 C31 111.20(9) . . ?
C31 Al1 Se 114.10(7) . . ?
C31 Al1 P 119.34(6) . . ?
P Se Al1 74.190(18) . . ?
Se P Al1 56.921(15) . . ?
N1 P Al1 39.68(5) . . ?
N1 P Se 95.75(6) . . ?
N1 P C12 113.19(7) . . ?
N2 P Al1 138.19(6) . . ?
N2 P Se 121.53(6) . . ?
N2 P N1 112.97(8) . . ?
N2 P C12 107.90(8) . . ?
C12 P Al1 112.50(6) . . ?
C12 P Se 105.12(6) . . ?
P N1 Al1 106.99(8) . . ?
C18 N1 Al1 126.73(11) . . ?
C18 N1 P 126.13(12) . . ?
C1 N2 P 146.78(14) . . ?
C1 N3 C2 108.87(16) . . ?
C1 N3 C4 126.97(15) . . ?
C2 N3 C4 124.16(15) . . ?
C1 N4 C3 108.55(15) . . ?
C1 N4 C7 133.05(15) . . ?
C3 N4 C7 118.26(15) . . ?
N2 C1 N3 126.56(17) . . ?
N2 C1 N4 127.37(16) . . ?
N4 C1 N3 105.92(15) . . ?
N3 C2 H2 126.1 . . ?
C3 C2 N3 107.90(16) . . ?
C3 C2 H2 126.1 . . ?
N4 C3 H3 125.6 . . ?
C2 C3 N4 108.74(17) . . ?
C2 C3 H3 125.6 . . ?
N3 C4 C5 108.62(15) . . ?
N3 C4 C6 108.64(17) . . ?
N3 C4 C11 109.24(16) . . ?
C5 C4 C6 107.92(18) . . ?
C5 C4 C11 114.17(18) . . ?
C11 C4 C6 108.12(17) . . ?
C4 C5 H5A 109.5 . . ?
C4 C5 H5B 109.5 . . ?
C4 C5 H5C 109.5 . . ?
H5A C5 H5B 109.5 . . ?
H5A C5 H5C 109.5 . . ?
H5B C5 H5C 109.5 . . ?
C4 C6 H6A 109.5 . . ?
C4 C6 H6B 109.5 . . ?
C4 C6 H6C 109.5 . . ?
H6A C6 H6B 109.5 . . ?
H6A C6 H6C 109.5 . . ?
H6B C6 H6C 109.5 . . ?
N4 C7 C8 113.09(15) . . ?
N4 C7 C9 107.09(17) . . ?
N4 C7 C10 107.82(16) . . ?
C8 C7 C10 108.70(18) . . ?
C9 C7 C8 109.09(18) . . ?
C9 C7 C10 111.06(18) . . ?
C7 C8 H8A 109.5 . . ?
C7 C8 H8B 109.5 . . ?
C7 C8 H8C 109.5 . . ?
H8A C8 H8B 109.5 . . ?
H8A C8 H8C 109.5 . . ?
H8B C8 H8C 109.5 . . ?
C7 C9 H9A 109.5 . . ?
C7 C9 H9B 109.5 . . ?
C7 C9 H9C 109.5 . . ?
H9A C9 H9B 109.5 . . ?
H9A C9 H9C 109.5 . . ?
H9B C9 H9C 109.5 . . ?
C7 C10 H10A 109.5 . . ?
C7 C10 H10B 109.5 . . ?
C7 C10 H10C 109.5 . . ?
H10A C10 H10B 109.5 . . ?
H10A C10 H10C 109.5 . . ?
H10B C10 H10C 109.5 . . ?
C4 C11 H11A 109.5 . . ?
C4 C11 H11B 109.5 . . ?
C4 C11 H11C 109.5 . . ?
H11A C11 H11B 109.5 . . ?
H11A C11 H11C 109.5 . . ?
H11B C11 H11C 109.5 . . ?
C13 C12 P 119.38(14) . . ?
C17 C12 P 121.97(14) . . ?
C17 C12 C13 118.65(17) . . ?
C12 C13 H13 119.9 . . ?
C14 C13 C12 120.17(17) . . ?
C14 C13 H13 119.9 . . ?
C13 C14 H14 119.8 . . ?
C15 C14 C13 120.47(17) . . ?
C15 C14 H14 119.8 . . ?
C14 C15 H15 120.1 . . ?
C16 C15 C14 119.80(17) . . ?
C16 C15 H15 120.1 . . ?
C15 C16 H16 119.9 . . ?
C15 C16 C17 120.12(18) . . ?
C17 C16 H16 119.9 . . ?
C12 C17 H17 119.6 . . ?
C16 C17 C12 120.77(17) . . ?
C16 C17 H17 119.6 . . ?
C19 C18 N1 119.72(15) . . ?
C19 C18 C23 120.26(17) . . ?
C23 C18 N1 119.91(16) . . ?
C18 C19 C27 123.39(16) . . ?
C20 C19 C18 118.47(17) . . ?
C20 C19 C27 118.13(16) . . ?
C19 C20 H20 119.2 . . ?
C21 C20 C19 121.69(18) . . ?
C21 C20 H20 119.2 . . ?
C20 C21 H21 120.2 . . ?
C20 C21 C22 119.56(18) . . ?
C22 C21 H21 120.2 . . ?
C21 C22 H22 119.2 . . ?
C21 C22 C23 121.52(18) . . ?
C23 C22 H22 119.2 . . ?
C18 C23 C24 122.71(16) . . ?
C22 C23 C18 118.40(17) . . ?
C22 C23 C24 118.87(16) . . ?
C23 C24 H24 107.8 . . ?
C23 C24 C25 112.21(17) . . ?
C23 C24 C26 110.70(16) . . ?
C25 C24 H24 107.8 . . ?
C25 C24 C26 110.42(16) . . ?
C26 C24 H24 107.8 . . ?
C24 C25 H25A 109.5 . . ?
C24 C25 H25B 109.5 . . ?
C24 C25 H25C 109.5 . . ?
H25A C25 H25B 109.5 . . ?
H25A C25 H25C 109.5 . . ?
H25B C25 H25C 109.5 . . ?
C24 C26 H26A 109.5 . . ?
C24 C26 H26B 109.5 . . ?
C24 C26 H26C 109.5 . . ?
H26A C26 H26B 109.5 . . ?
H26A C26 H26C 109.5 . . ?
H26B C26 H26C 109.5 . . ?
C19 C27 H27 108.1 . . ?
C19 C27 C28 110.95(16) . . ?
C19 C27 C29 112.15(17) . . ?
C28 C27 H27 108.1 . . ?
C29 C27 H27 108.1 . . ?
C29 C27 C28 109.39(16) . . ?
C27 C28 H28A 109.5 . . ?
C27 C28 H28B 109.5 . . ?
C27 C28 H28C 109.5 . . ?
H28A C28 H28B 109.5 . . ?
H28A C28 H28C 109.5 . . ?
H28B C28 H28C 109.5 . . ?
C27 C29 H29A 109.5 . . ?
C27 C29 H29B 109.5 . . ?
C27 C29 H29C 109.5 . . ?
H29A C29 H29B 109.5 . . ?
H29A C29 H29C 109.5 . . ?
H29B C29 H29C 109.5 . . ?
Al1 C30 H30A 109.5 . . ?
Al1 C30 H30B 109.5 . . ?
Al1 C30 H30C 109.5 . . ?
H30A C30 H30B 109.5 . . ?
H30A C30 H30C 109.5 . . ?
H30B C30 H30C 109.5 . . ?
Al1 C31 H31A 109.5 . . ?
Al1 C31 H31B 109.5 . . ?
Al1 C31 H31C 109.5 . . ?
H31A C31 H31B 109.5 . . ?
H31A C31 H31C 109.5 . . ?
H31B C31 H31C 109.5 . . ?

loop_
_geom_bond_atom_site_label_1
_geom_bond_atom_site_label_2
_geom_bond_distance
_geom_bond_site_symmetry_2
_geom_bond_publ_flag
Al1 Se 2.4767(5) . ?
Al1 P 2.8440(7) . ?
Al1 N1 1.8989(15) . ?
Al1 C30 1.9581(19) . ?
Al1 C31 1.964(2) . ?
Se P 2.2270(5) . ?
P N1 1.6337(14) . ?
P N2 1.5780(16) . ?
P C12 1.8290(18) . ?
N1 C18 1.443(2) . ?
N2 C1 1.318(2) . ?
N3 C1 1.382(2) . ?
N3 C2 1.393(2) . ?
N3 C4 1.497(3) . ?
N4 C1 1.375(2) . ?
N4 C3 1.393(2) . ?
N4 C7 1.513(2) . ?
C2 H2 0.9300 . ?
C2 C3 1.325(3) . ?
C3 H3 0.9300 . ?
C4 C5 1.520(3) . ?
C4 C6 1.538(3) . ?
C4 C11 1.527(3) . ?
C5 H5A 0.9600 . ?
C5 H5B 0.9600 . ?
C5 H5C 0.9600 . ?
C6 H6A 0.9600 . ?
C6 H6B 0.9600 . ?
C6 H6C 0.9600 . ?
C7 C8 1.523(3) . ?
C7 C9 1.520(3) . ?
C7 C10 1.534(3) . ?
C8 H8A 0.9600 . ?
C8 H8B 0.9600 . ?
C8 H8C 0.9600 . ?
C9 H9A 0.9600 . ?
C9 H9B 0.9600 . ?
C9 H9C 0.9600 . ?
C10 H10A 0.9600 . ?
C10 H10B 0.9600 . ?
C10 H10C 0.9600 . ?
C11 H11A 0.9600 . ?
C11 H11B 0.9600 . ?
C11 H11C 0.9600 . ?
C12 C13 1.403(3) . ?
C12 C17 1.392(3) . ?
C13 H13 0.9300 . ?
C13 C14 1.384(3) . ?
C14 H14 0.9300 . ?
C14 C15 1.386(3) . ?
C15 H15 0.9300 . ?
C15 C16 1.381(3) . ?
C16 H16 0.9300 . ?
C16 C17 1.387(3) . ?
C17 H17 0.9300 . ?
C18 C19 1.410(3) . ?
C18 C23 1.415(2) . ?
C19 C20 1.394(3) . ?
C19 C27 1.525(3) . ?
C20 H20 0.9300 . ?
C20 C21 1.378(3) . ?
C21 H21 0.9300 . ?
C21 C22 1.379(3) . ?
C22 H22 0.9300 . ?
C22 C23 1.396(3) . ?
C23 C24 1.517(3) . ?
C24 H24 0.9800 . ?
C24 C25 1.536(3) . ?
C24 C26 1.540(3) . ?
C25 H25A 0.9600 . ?
C25 H25B 0.9600 . ?
C25 H25C 0.9600 . ?
C26 H26A 0.9600 . ?
C26 H26B 0.9600 . ?
C26 H26C 0.9600 . ?
C27 H27 0.9800 . ?
C27 C28 1.533(3) . ?
C27 C29 1.530(3) . ?
C28 H28A 0.9600 . ?
C28 H28B 0.9600 . ?
C28 H28C 0.9600 . ?
C29 H29A 0.9600 . ?
C29 H29B 0.9600 . ?
C29 H29C 0.9600 . ?
C30 H30A 0.9600 . ?
C30 H30B 0.9600 . ?
C30 H30C 0.9600 . ?
C31 H31A 0.9600 . ?
C31 H31B 0.9600 . ?
C31 H31C 0.9600 . ?

loop_
_geom_torsion_atom_site_label_1
_geom_torsion_atom_site_label_2
_geom_torsion_atom_site_label_3
_geom_torsion_atom_site_label_4
_geom_torsion
_geom_torsion_site_symmetry_1
_geom_torsion_site_symmetry_2
_geom_torsion_site_symmetry_3
_geom_torsion_site_symmetry_4
_geom_torsion_publ_flag
Al1 P N1 C18 175.78(19) . . . . ?
Al1 P N2 C1 162.0(2) . . . . ?
Al1 P C12 C13 -7.25(16) . . . . ?
Al1 P C12 C17 172.08(13) . . . . ?
Al1 N1 C18 C19 89.83(18) . . . . ?
Al1 N1 C18 C23 -86.57(18) . . . . ?
Se Al1 N1 P 10.27(6) . . . . ?
Se Al1 N1 C18 -165.48(14) . . . . ?
Se P N1 Al1 -11.37(7) . . . . ?
Se P N1 C18 164.41(13) . . . . ?
Se P N2 C1 88.0(2) . . . . ?
Se P C12 C13 52.75(14) . . . . ?
Se P C12 C17 -127.93(14) . . . . ?
P Al1 N1 C18 -175.75(19) . . . . ?
P N1 C18 C19 -85.14(19) . . . . ?
P N1 C18 C23 98.47(18) . . . . ?
P N2 C1 N3 -80.8(3) . . . . ?
P N2 C1 N4 104.3(3) . . . . ?
P C12 C13 C14 177.74(14) . . . . ?
P C12 C17 C16 -177.77(15) . . . . ?
N1 P N2 C1 -159.2(2) . . . . ?
N1 P C12 C13 -50.46(16) . . . . ?
N1 P C12 C17 128.86(15) . . . . ?
N1 C18 C19 C20 -179.46(16) . . . . ?
N1 C18 C19 C27 0.1(3) . . . . ?
N1 C18 C23 C22 179.98(16) . . . . ?
N1 C18 C23 C24 1.5(3) . . . . ?
N2 P N1 Al1 -139.20(8) . . . . ?
N2 P N1 C18 36.58(16) . . . . ?
N2 P C12 C13 -176.22(14) . . . . ?
N2 P C12 C17 3.10(17) . . . . ?
N3 C2 C3 N4 -0.7(2) . . . . ?
C1 N3 C2 C3 1.3(2) . . . . ?
C1 N3 C4 C5 72.6(2) . . . . ?
C1 N3 C4 C6 -170.30(18) . . . . ?
C1 N3 C4 C11 -52.6(2) . . . . ?
C1 N4 C3 C2 -0.2(2) . . . . ?
C1 N4 C7 C8 -5.9(3) . . . . ?
C1 N4 C7 C9 114.3(2) . . . . ?
C1 N4 C7 C10 -126.1(2) . . . . ?
C2 N3 C1 N2 -177.20(18) . . . . ?
C2 N3 C1 N4 -1.4(2) . . . . ?
C2 N3 C4 C5 -107.7(2) . . . . ?
C2 N3 C4 C6 9.4(3) . . . . ?
C2 N3 C4 C11 127.17(19) . . . . ?
C3 N4 C1 N2 176.72(18) . . . . ?
C3 N4 C1 N3 1.0(2) . . . . ?
C3 N4 C7 C8 178.88(18) . . . . ?
C3 N4 C7 C9 -60.9(2) . . . . ?
C3 N4 C7 C10 58.7(2) . . . . ?
C4 N3 C1 N2 2.6(3) . . . . ?
C4 N3 C1 N4 178.37(17) . . . . ?
C4 N3 C2 C3 -178.45(18) . . . . ?
C7 N4 C1 N2 1.1(3) . . . . ?
C7 N4 C1 N3 -174.62(19) . . . . ?
C7 N4 C3 C2 176.18(18) . . . . ?
C12 P N1 Al1 97.79(9) . . . . ?
C12 P N1 C18 -86.42(15) . . . . ?
C12 P N2 C1 -33.4(3) . . . . ?
C12 C13 C14 C15 0.5(3) . . . . ?
C13 C12 C17 C16 1.6(3) . . . . ?
C13 C14 C15 C16 0.6(3) . . . . ?
C14 C15 C16 C17 -0.7(3) . . . . ?
C15 C16 C17 C12 -0.4(3) . . . . ?
C17 C12 C13 C14 -1.6(3) . . . . ?
C18 C19 C20 C21 0.8(3) . . . . ?
C18 C19 C27 C28 -120.48(19) . . . . ?
C18 C19 C27 C29 116.9(2) . . . . ?
C18 C23 C24 C25 -116.84(19) . . . . ?
C18 C23 C24 C26 119.31(19) . . . . ?
C19 C18 C23 C22 3.6(3) . . . . ?
C19 C18 C23 C24 -174.87(17) . . . . ?
C19 C20 C21 C22 1.0(3) . . . . ?
C20 C19 C27 C28 59.1(2) . . . . ?
C20 C19 C27 C29 -63.6(2) . . . . ?
C20 C21 C22 C23 -0.4(3) . . . . ?
C21 C22 C23 C18 -1.8(3) . . . . ?
C21 C22 C23 C24 176.70(18) . . . . ?
C22 C23 C24 C25 64.7(2) . . . . ?
C22 C23 C24 C26 -59.2(2) . . . . ?
C23 C18 C19 C20 -3.1(3) . . . . ?
C23 C18 C19 C27 176.48(16) . . . . ?
C27 C19 C20 C21 -178.82(18) . . . . ?
C30 Al1 N1 P 122.57(9) . . . . ?
C30 Al1 N1 C18 -53.18(16) . . . . ?
C31 Al1 N1 P -102.56(10) . . . . ?
C31 Al1 N1 C18 81.69(16) . . . . ?
